data_4082735
loop_
_publ_author_name
'Liu, Jun-Feng'
'Pan, Fu-Xing'
'Yao, Shuang'
'Min, Xue'
'Cui, Dongmei'
'Sun, Zhong-Ming'

_publ_section_title
;
 Syntheses, Structure, and Properties of Mixed Cp--Amidinate
 Rare-Earth-Metal(III) Complexes
;
_journal_issue 6
_journal_name_full Organometallics
_journal_page_first 1374
_journal_paper_doi 10.1021/om400856d
_journal_volume 33
_journal_year 2014
_chemical_formula_sum 'C30 H38 Eu N3 Si2'
_chemical_formula_weight 648.77
_chemical_name_systematic
; 
 ? 
;
_space_group_IT_number 2
_symmetry_cell_setting triclinic
_symmetry_space_group_name_Hall '-P 1'
_symmetry_space_group_name_H-M 'P -1'
_atom_sites_solution_hydrogens geom
_atom_sites_solution_primary direct
_atom_sites_solution_secondary difmap
_audit_creation_method SHELXL-97
_cell_angle_alpha 87.749(7)
_cell_angle_beta 83.628(6)
_cell_angle_gamma 80.112(7)
_cell_formula_units_Z 2
_cell_length_a 8.698(4)
_cell_length_b 8.891(3)
_cell_length_c 20.761(8)
_cell_measurement_temperature 293(2)
_cell_volume 1571.6(11)
_computing_structure_refinement 'SHELXL-97 (Sheldrick, 1997)'
_computing_structure_solution 'SHELXS-97 (Sheldrick, 1990)'
_diffrn_ambient_temperature 293(2)
_diffrn_measured_fraction_theta_full 0.983
_diffrn_measured_fraction_theta_max 0.983
_diffrn_radiation_monochromator graphite
_diffrn_radiation_source 'fine-focus sealed tube'
_diffrn_radiation_type MoK\a
_diffrn_radiation_wavelength 0.71073
_diffrn_reflns_av_R_equivalents 0.0304
_diffrn_reflns_av_sigmaI/netI 0.0622
_diffrn_reflns_limit_h_max 10
_diffrn_reflns_limit_h_min -9
_diffrn_reflns_limit_k_max 10
_diffrn_reflns_limit_k_min -8
_diffrn_reflns_limit_l_max 25
_diffrn_reflns_limit_l_min -25
_diffrn_reflns_number 8727
_diffrn_reflns_theta_full 26.02
_diffrn_reflns_theta_max 26.02
_diffrn_reflns_theta_min 0.99
_exptl_absorpt_coefficient_mu 2.093
_exptl_absorpt_correction_T_max 0.7453
_exptl_absorpt_correction_T_min 0.6636
_exptl_absorpt_correction_type multi-scan
_exptl_absorpt_process_details sadabs
_exptl_crystal_density_diffrn 1.371
_exptl_crystal_density_method 'not measured'
_exptl_crystal_F_000 660
_exptl_crystal_size_max 0.26
_exptl_crystal_size_mid 0.14
_exptl_crystal_size_min 0.14
_refine_diff_density_max 0.700
_refine_diff_density_min -1.037
_refine_diff_density_rms 0.109
_refine_ls_extinction_method none
_refine_ls_goodness_of_fit_ref 1.042
_refine_ls_hydrogen_treatment mixed
_refine_ls_matrix_type full
_refine_ls_number_parameters 331
_refine_ls_number_reflns 6082
_refine_ls_number_restraints 0
_refine_ls_restrained_S_all 1.042
_refine_ls_R_factor_all 0.0596
_refine_ls_R_factor_gt 0.0428
_refine_ls_shift/su_max 0.001
_refine_ls_shift/su_mean 0.000
_refine_ls_structure_factor_coef Fsqd
_refine_ls_weighting_details 'calc w=1/[\s^2^(Fo^2^)+(0.0445P)^2^+1.3130P] where P=(Fo^2^+2Fc^2^)/3'
_refine_ls_weighting_scheme calc
_refine_ls_wR_factor_gt 0.0886
_refine_ls_wR_factor_ref 0.1032
_reflns_number_gt 4920
_reflns_number_total 6082
_reflns_threshold_expression >2sigma(I)
_cod_data_source_file om400856d_si_002.cif
_cod_data_source_block 4
_cod_original_cell_volume 1571.6(10)
_cod_original_sg_symbol_H-M P-1
_cod_database_code 4082735

loop_
_symmetry_equiv_pos_as_xyz
'x, y, z'
'-x, -y, -z'

loop_
_atom_site_label
_atom_site_type_symbol
_atom_site_fract_x
_atom_site_fract_y
_atom_site_fract_z
_atom_site_U_iso_or_equiv
_atom_site_adp_type
_atom_site_occupancy
_atom_site_symmetry_multiplicity
_atom_site_calc_flag
_atom_site_refinement_flags
Eu1 Eu 0.97094(3) 0.61620(3) 0.306545(13) 0.03950(11) Uani 1 1 d .
Si1 Si 1.29320(18) 0.36664(19) 0.19254(8) 0.0497(4) Uani 1 1 d .
Si2 Si 0.8113(2) 0.8513(2) 0.15911(9) 0.0575(5) Uani 1 1 d .
N1 N 1.1276(5) 0.5043(5) 0.2101(2) 0.0426(11) Uani 1 1 d .
N2 N 0.9320(5) 0.7063(5) 0.1968(2) 0.0467(11) Uani 1 1 d .
N3 N 0.7438(5) 0.8373(6) 0.3357(3) 0.0588(14) Uani 1 1 d .
C1 C 1.0633(6) 0.6184(6) 0.1732(3) 0.0433(13) Uani 1 1 d .
C2 C 1.1484(6) 0.6551(7) 0.1087(3) 0.0478(14) Uani 1 1 d .
C3 C 1.2280(8) 0.7773(8) 0.1048(3) 0.0637(17) Uani 1 1 d .
H3 H 1.2258 0.8371 0.1420 0.076 Uiso 1 1 calc R
C4 C 1.3115(10) 0.8135(10) 0.0469(4) 0.087(2) Uani 1 1 d .
H4 H 1.3662 0.8976 0.0447 0.104 Uiso 1 1 calc R
C5 C 1.3151(11) 0.7282(11) -0.0069(4) 0.097(3) Uani 1 1 d .
H5 H 1.3737 0.7521 -0.0463 0.117 Uiso 1 1 calc R
C6 C 1.2333(11) 0.6073(10) -0.0039(3) 0.090(3) Uani 1 1 d .
H6 H 1.2337 0.5494 -0.0415 0.108 Uiso 1 1 calc R
C7 C 1.1505(8) 0.5704(8) 0.0540(3) 0.0670(18) Uani 1 1 d .
H7 H 1.0952 0.4868 0.0561 0.080 Uiso 1 1 calc R
C8 C 0.6494(6) 0.9226(7) 0.3627(3) 0.0500(14) Uani 1 1 d .
C9 C 0.5293(6) 1.0301(6) 0.3989(3) 0.0434(13) Uani 1 1 d .
C10 C 0.5628(7) 1.1693(7) 0.4150(3) 0.0568(16) Uani 1 1 d .
H10 H 0.6625 1.1967 0.4017 0.068 Uiso 1 1 calc R
C11 C 0.4482(8) 1.2672(7) 0.4508(3) 0.0662(18) Uani 1 1 d .
H11 H 0.4686 1.3636 0.4624 0.079 Uiso 1 1 calc R
C12 C 0.3033(7) 1.2260(8) 0.4701(3) 0.0654(18) Uani 1 1 d .
H12 H 0.2252 1.2938 0.4953 0.078 Uiso 1 1 calc R
C13 C 0.2724(7) 1.0890(8) 0.4532(3) 0.0642(18) Uani 1 1 d .
H13 H 0.1723 1.0620 0.4662 0.077 Uiso 1 1 calc R
C14 C 0.3852(6) 0.9890(7) 0.4174(3) 0.0524(15) Uani 1 1 d .
H14 H 0.3638 0.8931 0.4056 0.063 Uiso 1 1 calc R
C15 C 0.9382(9) 0.3420(10) 0.3624(6) 0.096(3) Uani 1 1 d .
H15 H 1.0337 0.2809 0.3724 0.116 Uiso 1 1 calc R
C16 C 0.8748(16) 0.3429(11) 0.3065(5) 0.106(4) Uani 1 1 d .
H16 H 0.9159 0.2828 0.2697 0.127 Uiso 1 1 calc R
C17 C 0.7379(13) 0.4487(16) 0.3128(6) 0.114(4) Uani 1 1 d .
H17 H 0.6665 0.4765 0.2812 0.137 Uiso 1 1 calc R
C18 C 0.7265(11) 0.5034(10) 0.3719(7) 0.103(4) Uani 1 1 d .
H18 H 0.6430 0.5782 0.3899 0.124 Uiso 1 1 calc R
C19 C 0.8451(15) 0.4408(12) 0.4016(4) 0.095(3) Uani 1 1 d .
H19 H 0.8625 0.4621 0.4444 0.114 Uiso 1 1 calc R
C20 C 1.1921(18) 0.6379(13) 0.3862(7) 0.115(4) Uani 1 1 d .
H20 H 1.2183 0.5496 0.4126 0.138 Uiso 1 1 calc R
C21 C 1.0767(12) 0.7612(19) 0.4001(5) 0.109(4) Uani 1 1 d .
H21 H 1.0043 0.7756 0.4380 0.131 Uiso 1 1 calc R
C22 C 1.0870(14) 0.8550(11) 0.3503(10) 0.128(6) Uani 1 1 d .
H22 H 1.0237 0.9526 0.3463 0.154 Uiso 1 1 calc R
C23 C 1.198(2) 0.794(3) 0.3070(6) 0.146(7) Uani 1 1 d .
H23 H 1.2261 0.8388 0.2660 0.176 Uiso 1 1 calc R
C24 C 1.2592(9) 0.669(2) 0.3276(8) 0.128(6) Uani 1 1 d .
H24 H 1.3435 0.6032 0.3047 0.153 Uiso 1 1 calc R
C25 C 1.3380(9) 0.2574(9) 0.2679(4) 0.095(3) Uani 1 1 d .
H25A H 1.3595 0.3266 0.3001 0.142 Uiso 1 1 calc R
H25B H 1.4302 0.1780 0.2585 0.142 Uiso 1 1 calc R
H25C H 1.2479 0.2096 0.2850 0.142 Uiso 1 1 calc R
C26 C 1.2607(9) 0.2244(8) 0.1335(4) 0.089(3) Uani 1 1 d .
H26A H 1.1522 0.2061 0.1413 0.134 Uiso 1 1 calc R
H26B H 1.3328 0.1284 0.1391 0.134 Uiso 1 1 calc R
H26C H 1.2800 0.2643 0.0892 0.134 Uiso 1 1 calc R
C27 C 1.4716(7) 0.4455(8) 0.1608(4) 0.0704(19) Uani 1 1 d .
H27A H 1.4567 0.4944 0.1183 0.106 Uiso 1 1 calc R
H27B H 1.5621 0.3627 0.1566 0.106 Uiso 1 1 calc R
H27C H 1.4902 0.5212 0.1909 0.106 Uiso 1 1 calc R
C28 C 0.6058(8) 0.8374(9) 0.1903(4) 0.087(2) Uani 1 1 d .
H28A H 0.5679 0.7630 0.1651 0.130 Uiso 1 1 calc R
H28B H 0.5394 0.9375 0.1864 0.130 Uiso 1 1 calc R
H28C H 0.6014 0.8043 0.2360 0.130 Uiso 1 1 calc R
C29 C 0.8231(11) 0.8403(11) 0.0693(4) 0.110(3) Uani 1 1 d .
H29A H 0.7440 0.9203 0.0529 0.165 Uiso 1 1 calc R
H29B H 0.8036 0.7400 0.0576 0.165 Uiso 1 1 calc R
H29C H 0.9278 0.8548 0.0502 0.165 Uiso 1 1 calc R
C30 C 0.8514(9) 1.0403(8) 0.1799(5) 0.090(2) Uani 1 1 d .
H30A H 0.8616 1.0420 0.2264 0.135 Uiso 1 1 calc R
H30B H 0.7647 1.1198 0.1691 0.135 Uiso 1 1 calc R
H30C H 0.9492 1.0593 0.1552 0.135 Uiso 1 1 calc R

loop_
_atom_site_aniso_label
_atom_site_aniso_U_11
_atom_site_aniso_U_22
_atom_site_aniso_U_33
_atom_site_aniso_U_23
_atom_site_aniso_U_13
_atom_site_aniso_U_12
Eu1 0.03428(13) 0.03965(18) 0.04287(17) -0.00503(12) 0.00293(10) -0.00498(10)
Si1 0.0474(8) 0.0434(10) 0.0511(10) -0.0039(8) 0.0043(7) 0.0072(7)
Si2 0.0582(9) 0.0439(10) 0.0692(12) 0.0000(9) -0.0208(8) 0.0034(8)
N1 0.045(2) 0.035(3) 0.043(3) -0.002(2) 0.0022(19) 0.002(2)
N2 0.047(2) 0.040(3) 0.051(3) -0.004(2) -0.007(2) 0.001(2)
N3 0.047(3) 0.050(3) 0.076(4) -0.011(3) 0.007(2) -0.003(2)
C1 0.049(3) 0.040(3) 0.039(3) -0.003(3) -0.004(2) -0.004(3)
C2 0.053(3) 0.048(4) 0.040(3) -0.001(3) -0.001(2) -0.001(3)
C3 0.079(4) 0.059(4) 0.052(4) 0.009(3) 0.001(3) -0.017(4)
C4 0.107(6) 0.092(6) 0.063(5) 0.011(5) 0.013(4) -0.037(5)
C5 0.123(7) 0.102(7) 0.061(5) 0.004(5) 0.029(5) -0.027(6)
C6 0.140(7) 0.082(6) 0.045(4) -0.008(4) 0.012(4) -0.022(5)
C7 0.088(5) 0.060(5) 0.051(4) -0.002(3) -0.006(3) -0.008(4)
C8 0.046(3) 0.044(4) 0.058(4) 0.000(3) -0.001(3) -0.006(3)
C9 0.045(3) 0.042(3) 0.040(3) -0.002(3) -0.002(2) 0.003(2)
C10 0.053(3) 0.051(4) 0.065(4) -0.001(3) 0.007(3) -0.014(3)
C11 0.081(4) 0.042(4) 0.074(5) -0.012(3) 0.005(4) -0.013(3)
C12 0.059(4) 0.068(5) 0.062(4) -0.012(4) 0.012(3) 0.003(3)
C13 0.047(3) 0.076(5) 0.065(4) -0.006(4) 0.007(3) -0.007(3)
C14 0.047(3) 0.046(4) 0.064(4) -0.007(3) -0.002(3) -0.010(3)
C15 0.064(5) 0.053(5) 0.168(10) 0.031(6) -0.004(6) -0.013(4)
C16 0.163(10) 0.080(7) 0.086(6) -0.044(5) 0.058(7) -0.086(7)
C17 0.100(7) 0.156(11) 0.118(8) 0.077(8) -0.059(7) -0.097(8)
C18 0.069(5) 0.058(5) 0.165(11) 0.023(7) 0.051(6) -0.007(4)
C19 0.158(9) 0.093(7) 0.050(5) 0.012(5) 0.002(5) -0.075(7)
C20 0.159(10) 0.083(7) 0.137(10) 0.054(7) -0.116(9) -0.063(7)
C21 0.082(6) 0.183(12) 0.078(6) -0.074(7) 0.038(5) -0.077(7)
C22 0.091(7) 0.046(5) 0.268(18) -0.014(8) -0.104(10) -0.011(5)
C23 0.156(14) 0.25(2) 0.079(7) 0.038(11) -0.043(8) -0.163(14)
C24 0.040(4) 0.185(14) 0.162(13) -0.121(12) 0.007(6) -0.017(6)
C25 0.106(6) 0.087(6) 0.066(5) 0.014(4) 0.010(4) 0.039(5)
C26 0.088(5) 0.062(5) 0.115(7) -0.036(5) -0.013(5) 0.004(4)
C27 0.050(3) 0.069(5) 0.087(5) -0.009(4) 0.001(3) 0.000(3)
C28 0.061(4) 0.079(6) 0.122(7) -0.005(5) -0.029(4) -0.004(4)
C29 0.131(7) 0.112(7) 0.076(6) 0.003(5) -0.049(5) 0.032(6)
C30 0.092(5) 0.046(5) 0.133(7) 0.007(5) -0.026(5) -0.008(4)

loop_
_atom_type_symbol
_atom_type_description
_atom_type_scat_dispersion_real
_atom_type_scat_dispersion_imag
_atom_type_scat_source
C C 0.0033 0.0016 'International Tables Vol C Tables 4.2.6.8 and 6.1.1.4'
H H 0.0000 0.0000 'International Tables Vol C Tables 4.2.6.8 and 6.1.1.4'
N N 0.0061 0.0033 'International Tables Vol C Tables 4.2.6.8 and 6.1.1.4'
Si Si 0.0817 0.0704 'International Tables Vol C Tables 4.2.6.8 and 6.1.1.4'
Eu Eu -0.1578 3.6682 'International Tables Vol C Tables 4.2.6.8 and 6.1.1.4'

loop_
_geom_angle_atom_site_label_1
_geom_angle_atom_site_label_2
_geom_angle_atom_site_label_3
_geom_angle
N2 Eu1 N1 56.01(15)
N2 Eu1 N3 82.67(16)
N1 Eu1 N3 138.67(17)
N2 Eu1 C21 127.8(4)
N1 Eu1 C21 125.9(2)
N3 Eu1 C21 76.8(3)
N2 Eu1 C16 100.6(3)
N1 Eu1 C16 79.2(2)
N3 Eu1 C16 112.8(3)
C21 Eu1 C16 131.6(4)
N2 Eu1 C17 93.1(2)
N1 Eu1 C17 98.4(4)
N3 Eu1 C17 83.5(4)
C21 Eu1 C17 130.6(4)
C16 Eu1 C17 29.6(3)
N2 Eu1 C15 128.9(3)
N1 Eu1 C15 93.7(3)
N3 Eu1 C15 115.9(2)
C21 Eu1 C15 103.2(5)
C16 Eu1 C15 28.7(3)
C17 Eu1 C15 47.5(3)
N2 Eu1 C20 133.5(3)
N1 Eu1 C20 102.4(4)
N3 Eu1 C20 106.1(4)
C21 Eu1 C20 29.3(3)
C16 Eu1 C20 116.1(4)
C17 Eu1 C20 132.8(3)
C15 Eu1 C20 89.0(3)
N2 Eu1 C18 115.1(4)
N1 Eu1 C18 124.9(3)
N3 Eu1 C18 70.6(2)
C21 Eu1 C18 102.4(4)
C16 Eu1 C18 47.1(3)
C17 Eu1 C18 28.3(3)
C15 Eu1 C18 46.2(2)
C20 Eu1 C18 110.7(5)
N2 Eu1 C24 106.2(5)
N1 Eu1 C24 79.4(2)
N3 Eu1 C24 115.1(3)
C21 Eu1 C24 46.6(3)
C16 Eu1 C24 127.2(5)
C17 Eu1 C24 154.4(5)
C15 Eu1 C24 106.9(5)
C20 Eu1 C24 28.4(3)
C18 Eu1 C24 138.7(6)
N2 Eu1 C19 139.7(2)
N1 Eu1 C19 121.7(3)
N3 Eu1 C19 89.5(3)
C21 Eu1 C19 87.9(3)
C16 Eu1 C19 47.0(2)
C17 Eu1 C19 46.7(3)
C15 Eu1 C19 28.3(3)
C20 Eu1 C19 86.6(4)
C18 Eu1 C19 27.6(3)
C24 Eu1 C19 112.8(5)
N2 Eu1 C22 100.0(4)
N1 Eu1 C22 112.3(5)
N3 Eu1 C22 70.6(3)
C21 Eu1 C22 27.9(3)
C16 Eu1 C22 159.4(5)
C17 Eu1 C22 149.0(6)
C15 Eu1 C22 130.8(5)
C20 Eu1 C22 46.2(3)
C18 Eu1 C22 122.5(5)
C24 Eu1 C22 44.6(3)
C19 Eu1 C22 114.5(5)
N1 Si1 C25 108.7(3)
N1 Si1 C27 114.1(3)
C25 Si1 C27 107.1(4)
N1 Si1 C26 112.2(3)
C25 Si1 C26 106.2(4)
C27 Si1 C26 108.2(4)
N2 Si2 C30 110.5(3)
N2 Si2 C28 107.2(3)
C30 Si2 C28 108.6(4)
N2 Si2 C29 115.3(3)
C30 Si2 C29 108.7(4)
C28 Si2 C29 106.3(4)
C1 N1 Si1 129.7(4)
C1 N1 Eu1 91.0(3)
Si1 N1 Eu1 137.3(2)
C1 N2 Si2 129.9(4)
C1 N2 Eu1 91.6(3)
Si2 N2 Eu1 137.5(2)
C8 N3 Eu1 164.1(5)
N2 C1 N1 118.7(5)
N2 C1 C2 121.2(5)
N1 C1 C2 119.8(5)
N2 C1 Eu1 60.2(3)
N1 C1 Eu1 60.6(3)
C2 C1 Eu1 160.3(4)
C3 C2 C7 119.3(6)
C3 C2 C1 118.2(5)
C7 C2 C1 122.5(6)
C2 C3 C4 120.4(7)
C5 C4 C3 120.2(8)
C4 C5 C6 119.9(7)
C5 C6 C7 120.0(7)
C2 C7 C6 120.2(7)
N3 C8 C9 178.5(7)
C14 C9 C10 121.5(5)
C14 C9 C8 118.9(5)
C10 C9 C8 119.6(5)
C11 C10 C9 118.4(5)
C10 C11 C12 120.4(6)
C13 C12 C11 120.2(6)
C12 C13 C14 120.4(6)
C9 C14 C13 119.0(6)
C19 C15 C16 108.5(8)
C19 C15 Eu1 76.5(5)
C16 C15 Eu1 75.6(5)
C15 C16 C17 106.4(8)
C15 C16 Eu1 75.8(5)
C17 C16 Eu1 75.2(5)
C18 C17 C16 106.0(8)
C18 C17 Eu1 76.2(5)
C16 C17 Eu1 75.1(4)
C19 C18 C17 110.5(9)
C19 C18 Eu1 76.6(5)
C17 C18 Eu1 75.5(5)
C18 C19 C15 108.6(9)
C18 C19 Eu1 75.9(5)
C15 C19 Eu1 75.3(5)
C24 C20 C21 104.9(9)
C24 C20 Eu1 76.1(5)
C21 C20 Eu1 75.0(5)
C22 C21 C20 105.6(9)
C22 C21 Eu1 77.3(6)
C20 C21 Eu1 75.7(5)
C23 C22 C21 109.4(11)
C23 C22 Eu1 76.3(6)
C21 C22 Eu1 74.8(5)
C24 C23 C22 109.0(12)
C24 C23 Eu1 76.1(7)
C22 C23 Eu1 76.1(6)
C23 C24 C20 111.0(11)
C23 C24 Eu1 77.8(7)
C20 C24 Eu1 75.6(5)

loop_
_geom_bond_atom_site_label_1
_geom_bond_atom_site_label_2
_geom_bond_distance
Eu1 N2 2.426(5)
Eu1 N1 2.437(4)
Eu1 N3 2.575(5)
Eu1 C21 2.698(8)
Eu1 C16 2.702(7)
Eu1 C17 2.703(7)
Eu1 C15 2.704(8)
Eu1 C20 2.707(7)
Eu1 C18 2.711(7)
Eu1 C24 2.713(9)
Eu1 C19 2.718(7)
Eu1 C22 2.728(8)
Si1 N1 1.737(4)
Si1 C25 1.852(7)
Si1 C27 1.856(6)
Si1 C26 1.871(7)
Si2 N2 1.736(5)
Si2 C30 1.851(7)
Si2 C28 1.856(7)
Si2 C29 1.861(8)
N1 C1 1.330(7)
N2 C1 1.325(6)
N3 C8 1.131(7)
C1 C2 1.509(8)
C2 C3 1.381(8)
C2 C7 1.383(8)
C3 C4 1.390(9)
C4 C5 1.369(11)
C5 C6 1.384(11)
C6 C7 1.389(10)
C8 C9 1.452(7)
C9 C14 1.375(7)
C9 C10 1.381(8)
C10 C11 1.375(8)
C11 C12 1.385(9)
C12 C13 1.359(9)
C13 C14 1.378(8)
C15 C19 1.325(12)
C15 C16 1.340(13)
C16 C17 1.382(14)
C17 C18 1.325(14)
C18 C19 1.293(13)
C20 C24 1.329(15)
C20 C21 1.369(14)
C21 C22 1.308(15)
C22 C23 1.301(17)
C23 C24 1.233(17)
